data_7214350
loop_
_publ_author_name
'Caballero, Antonio'
'White, Nicholas G.'
'Beer, Paul D.'

_publ_section_title
;
 A ferrocene imidazolium-based macrocycle as an electrochemical
 chemosensor for halide anions
;
_journal_issue 18
_journal_name_full CrystEngComm
_journal_page_first 3694
_journal_paper_doi 10.1039/c3ce41851k
_journal_volume 16
_journal_year 2014
_chemical_compound_source synthesized
_chemical_formula_moiety 'C42 H38 Fe2 N4, C H4 O, 2(I)'
_chemical_formula_sum 'C43 H42 Fe2 I2 N4 O'
_chemical_formula_weight 996.33
_space_group_IT_number 2
_symmetry_cell_setting triclinic
_symmetry_space_group_name_Hall '-P 1'
_symmetry_space_group_name_H-M 'P -1'
_atom_sites_solution_hydrogens geom
_atom_sites_solution_primary direct
_cell_angle_alpha 95.1399(5)
_cell_angle_beta 101.6417(6)
_cell_angle_gamma 117.6652(7)
_cell_formula_units_Z 2
_cell_length_a 12.23150(10)
_cell_length_b 12.4402(2)
_cell_length_c 14.9115(2)
_cell_measurement_reflns_used 8514
_cell_measurement_temperature 150
_cell_measurement_theta_max 27
_cell_measurement_theta_min 5
_cell_volume 1923.80(5)
_computing_cell_refinement 'DENZO/SCALEPACK (Otwinowski & Minor, 1997)'
_computing_data_collection 'COLLECT (Nonius, 2001).'
_computing_data_reduction 'DENZO/SCALEPACK (Otwinowski & Minor, 1997)'
_computing_publication_material 'CRYSTALS (Betteridge et al., 2003)'
_computing_structure_refinement 'CRYSTALS (Betteridge et al., 2003)'
_computing_structure_solution 'SUPERFLIP (Palatinus & Chapuis, 2007'
_diffrn_ambient_temperature 150
_diffrn_measured_fraction_theta_full 0.993
_diffrn_measured_fraction_theta_max 0.991
_diffrn_measurement_device Area
_diffrn_measurement_device_type 'Nonius KappaCCD'
_diffrn_measurement_method \w
_diffrn_radiation_monochromator graphite
_diffrn_radiation_type 'Mo K\a'
_diffrn_radiation_wavelength 0.71073
_diffrn_reflns_av_R_equivalents 0.030
_diffrn_reflns_limit_h_max 15
_diffrn_reflns_limit_h_min -15
_diffrn_reflns_limit_k_max 15
_diffrn_reflns_limit_k_min -16
_diffrn_reflns_limit_l_max 19
_diffrn_reflns_limit_l_min -19
_diffrn_reflns_number 38427
_diffrn_reflns_theta_full 26.907
_diffrn_reflns_theta_max 27.456
_diffrn_reflns_theta_min 5.094
_diffrn_standards_number 0
_exptl_absorpt_coefficient_mu 2.399
_exptl_absorpt_correction_T_max 1.00
_exptl_absorpt_correction_T_min 0.894
_exptl_absorpt_correction_type multi-scan
_exptl_absorpt_process_details 'DENZO/SCALEPACK (Otwinowski & Minor, 1997)'
_exptl_crystal_colour red
_exptl_crystal_density_diffrn 1.720
_exptl_crystal_density_method 'not measured'
_exptl_crystal_description block
_exptl_crystal_F_000 988
_exptl_crystal_size_max 0.320
_exptl_crystal_size_mid 0.240
_exptl_crystal_size_min 0.100
_refine_diff_density_max 0.75
_refine_diff_density_min -0.90
_refine_ls_extinction_method None
_refine_ls_goodness_of_fit_ref 0.8707
_refine_ls_hydrogen_treatment constr
_refine_ls_matrix_type full
_refine_ls_number_parameters 469
_refine_ls_number_reflns 7181
_refine_ls_number_restraints 0
_refine_ls_R_factor_all 0.0360
_refine_ls_R_factor_gt 0.0267
_refine_ls_shift/su_max 0.0011507
_refine_ls_shift/su_mean 0.0000210
_refine_ls_structure_factor_coef Fsqd
_refine_ls_weighting_details
;
 Method, part 1, Chebychev polynomial, (Watkin, 1994, Prince, 1982) 
 [weight] = 1.0/[A~0~*T~0~(x)+A~1~*T~1~(x) ... +A~n-1~]*T~n-1~(x)] 
 where A~i~ are the Chebychev coefficients listed below and x= Fcalc/Fmax 
 Method = Robust Weighting (Prince, 1982) 
 W = [weight] * [1-(deltaF/6*sigmaF)^2^]^2^ 
 A~i~ are: 
 11.3 16.5 8.24 2.30 
;
_refine_ls_weighting_scheme calc
_refine_ls_wR_factor_all 0.0750
_refine_ls_wR_factor_gt 0.0656
_refine_ls_wR_factor_ref 0.0750
_reflns_limit_h_max 15
_reflns_limit_h_min -15
_reflns_limit_k_max 16
_reflns_limit_k_min -16
_reflns_limit_l_max 19
_reflns_limit_l_min 0
_reflns_number_gt 6051
_reflns_number_total 8735
_reflns_threshold_expression I>2.0\s(I)
_oxford_diffrn_Wilson_B_factor 1.89
_oxford_diffrn_Wilson_scale 27.25
_oxford_refine_ls_r_factor_ref 0.0360
_oxford_refine_ls_scale 0.19586(7)
_oxford_reflns_number_all 7181
_oxford_reflns_threshold_expression_ref I>-3.0\s(I)
_cod_data_source_file c3ce41851k.txt
_cod_data_source_block 5I
_cod_original_sg_symbol_H-M 'P -1 '
_cod_original_formula_sum 'C43 H42 Fe2 I2 N4 O1'
_cod_database_code 7214350

loop_
_symmetry_equiv_pos_as_xyz
x,y,z
-x,-y,-z

loop_
_atom_site_label
_atom_site_type_symbol
_atom_site_fract_x
_atom_site_fract_y
_atom_site_fract_z
_atom_site_U_iso_or_equiv
_atom_site_occupancy
_atom_site_adp_type
_atom_site_refinement_flags_posn
I1 I 0.82814(2) 0.38649(2) 0.239404(15) 0.0255 1.0000 Uani .
I2 I 1.16642(2) 1.07317(2) 0.252788(16) 0.0283 1.0000 Uani .
Fe3 Fe 0.19259(4) 0.40705(4) 0.05347(3) 0.0177 1.0000 Uani .
C4 C 0.0217(3) 0.3381(3) -0.0450(3) 0.0299 1.0000 Uani .
C5 C 0.0078(3) 0.3695(3) 0.0441(3) 0.0313 1.0000 Uani .
C6 C 0.0397(3) 0.2990(3) 0.1033(3) 0.0300 1.0000 Uani .
C7 C 0.0719(3) 0.2226(3) 0.0504(3) 0.0276 1.0000 Uani .
C8 C 0.0605(3) 0.2464(3) -0.0418(3) 0.0279 1.0000 Uani .
C9 C 0.3177(3) 0.5528(3) 0.0075(2) 0.0236 1.0000 Uani .
C10 C 0.3158(3) 0.5927(3) 0.1008(2) 0.0188 1.0000 Uani .
C11 C 0.3547(3) 0.5242(3) 0.1606(2) 0.0221 1.0000 Uani .
C12 C 0.3789(3) 0.4440(3) 0.1045(3) 0.0259 1.0000 Uani .
C13 C 0.3564(3) 0.4609(3) 0.0116(3) 0.0269 1.0000 Uani .
C14 C 0.2873(3) 0.6882(3) 0.1321(2) 0.0178 1.0000 Uani .
N15 N 0.2429(2) 0.6992(2) 0.20637(18) 0.0175 1.0000 Uani .
C16 C 0.1989(3) 0.6103(3) 0.2673(2) 0.0197 1.0000 Uani .
C17 C 0.2879(3) 0.6611(3) 0.3659(2) 0.0187 1.0000 Uani .
C18 C 0.4187(3) 0.7428(3) 0.3829(2) 0.0202 1.0000 Uani .
C19 C 0.5008(3) 0.7839(3) 0.4725(2) 0.0195 1.0000 Uani .
C20 C 0.6446(3) 0.8664(3) 0.4923(2) 0.0233 1.0000 Uani .
N21 N 0.6807(3) 0.9426(2) 0.42231(18) 0.0188 1.0000 Uani .
C22 C 0.6809(3) 1.0541(3) 0.4268(2) 0.0244 1.0000 Uani .
C23 C 0.7299(3) 1.1056(3) 0.3588(2) 0.0230 1.0000 Uani .
N24 N 0.7591(3) 1.0252(2) 0.31263(19) 0.0187 1.0000 Uani .
C25 C 0.7286(3) 0.9247(3) 0.3519(2) 0.0192 1.0000 Uani .
C26 C 0.7349(3) 0.8142(3) 0.3193(2) 0.0202 1.0000 Uani .
Fe27 Fe 0.84797(4) 0.74565(4) 0.38121(3) 0.0188 1.0000 Uani .
C28 C 0.8119(4) 0.8051(3) 0.2616(2) 0.0252 1.0000 Uani .
C29 C 0.7791(4) 0.6781(3) 0.2398(2) 0.0292 1.0000 Uani .
C30 C 0.6848(3) 0.6088(3) 0.2836(3) 0.0291 1.0000 Uani .
C31 C 0.6567(3) 0.6911(3) 0.3335(3) 0.0256 1.0000 Uani .
C32 C 0.9683(4) 0.8486(4) 0.5108(3) 0.0384 1.0000 Uani .
C33 C 0.9035(4) 0.7221(4) 0.5160(3) 0.0373 1.0000 Uani .
C34 C 0.9322(4) 0.6560(4) 0.4514(3) 0.0329 1.0000 Uani .
C35 C 1.0153(4) 0.7416(4) 0.4082(3) 0.0368 1.0000 Uani .
C36 C 1.0379(4) 0.8616(4) 0.4440(3) 0.0367 1.0000 Uani .
C37 C 0.8128(3) 1.0523(3) 0.2317(2) 0.0214 1.0000 Uani .
C38 C 0.7175(3) 0.9711(3) 0.1394(2) 0.0197 1.0000 Uani .
C39 C 0.7626(3) 0.9435(3) 0.0666(2) 0.0238 1.0000 Uani .
C40 C 0.6783(4) 0.8769(3) -0.0206(3) 0.0276 1.0000 Uani .
C41 C 0.5481(4) 0.8356(3) -0.0357(2) 0.0263 1.0000 Uani .
C42 C 0.5012(3) 0.8624(3) 0.0358(2) 0.0201 1.0000 Uani .
C43 C 0.5865(3) 0.9297(3) 0.1231(2) 0.0202 1.0000 Uani .
C44 C 0.3602(3) 0.8242(3) 0.0154(2) 0.0217 1.0000 Uani .
N45 N 0.3083(2) 0.7898(2) 0.09560(19) 0.0196 1.0000 Uani .
C46 C 0.2776(3) 0.8640(3) 0.1482(2) 0.0234 1.0000 Uani .
C47 C 0.2379(3) 0.8077(3) 0.2168(2) 0.0221 1.0000 Uani .
C48 C 0.4514(3) 0.7447(3) 0.5473(2) 0.0233 1.0000 Uani .
C49 C 0.3206(3) 0.6626(3) 0.5310(2) 0.0254 1.0000 Uani .
C50 C 0.2395(3) 0.6209(3) 0.4406(2) 0.0235 1.0000 Uani .
O51 O 0.2654(4) 0.3881(3) 0.3276(2) 0.0532 1.0000 Uani .
C52 C 0.3809(5) 0.4240(5) 0.3962(4) 0.0501 1.0000 Uani .
H41 H 0.0089 0.3762 -0.0980 0.0373 1.0000 Uiso R
H51 H -0.0189 0.4308 0.0613 0.0392 1.0000 Uiso R
H61 H 0.0372 0.3013 0.1706 0.0401 1.0000 Uiso R
H71 H 0.1029 0.1686 0.0752 0.0337 1.0000 Uiso R
H81 H 0.0732 0.2033 -0.0952 0.0335 1.0000 Uiso R
H91 H 0.2922 0.5800 -0.0487 0.0295 1.0000 Uiso R
H111 H 0.3606 0.5313 0.2287 0.0297 1.0000 Uiso R
H121 H 0.4067 0.3858 0.1268 0.0327 1.0000 Uiso R
H131 H 0.3668 0.4167 -0.0415 0.0359 1.0000 Uiso R
H161 H 0.1133 0.5903 0.2674 0.0254 1.0000 Uiso R
H162 H 0.1968 0.5339 0.2417 0.0246 1.0000 Uiso R
H181 H 0.4502 0.7701 0.3339 0.0264 1.0000 Uiso R
H201 H 0.6768 0.9217 0.5524 0.0324 1.0000 Uiso R
H202 H 0.6848 0.8158 0.4909 0.0324 1.0000 Uiso R
H221 H 0.6553 1.0867 0.4697 0.0302 1.0000 Uiso R
H231 H 0.7416 1.1807 0.3429 0.0278 1.0000 Uiso R
H281 H 0.8761 0.8748 0.2401 0.0303 1.0000 Uiso R
H291 H 0.8158 0.6409 0.2031 0.0391 1.0000 Uiso R
H301 H 0.6477 0.5192 0.2824 0.0348 1.0000 Uiso R
H311 H 0.5910 0.6664 0.3677 0.0356 1.0000 Uiso R
H321 H 0.9631 0.9149 0.5443 0.0470 1.0000 Uiso R
H331 H 0.8429 0.6853 0.5518 0.0437 1.0000 Uiso R
H341 H 0.9005 0.5658 0.4355 0.0395 1.0000 Uiso R
H351 H 1.0486 0.7199 0.3598 0.0484 1.0000 Uiso R
H361 H 1.0909 0.9382 0.4243 0.0444 1.0000 Uiso R
H371 H 0.8328 1.1365 0.2266 0.0283 1.0000 Uiso R
H372 H 0.8896 1.0434 0.2410 0.0281 1.0000 Uiso R
H391 H 0.8497 0.9692 0.0798 0.0332 1.0000 Uiso R
H401 H 0.7105 0.8613 -0.0698 0.0347 1.0000 Uiso R
H411 H 0.4897 0.7875 -0.0961 0.0313 1.0000 Uiso R
H431 H 0.5563 0.9480 0.1709 0.0260 1.0000 Uiso R
H441 H 0.3497 0.8947 0.0019 0.0268 1.0000 Uiso R
H442 H 0.3104 0.7558 -0.0378 0.0257 1.0000 Uiso R
H461 H 0.2846 0.9392 0.1370 0.0302 1.0000 Uiso R
H471 H 0.2106 0.8343 0.2642 0.0277 1.0000 Uiso R
H481 H 0.5064 0.7743 0.6089 0.0299 1.0000 Uiso R
H491 H 0.2855 0.6341 0.5802 0.0300 1.0000 Uiso R
H501 H 0.1538 0.5653 0.4310 0.0273 1.0000 Uiso R
H522 H 0.4449 0.4329 0.3631 0.0743 1.0000 Uiso R
H521 H 0.4050 0.5036 0.4345 0.0743 1.0000 Uiso R
H523 H 0.3659 0.3597 0.4336 0.0747 1.0000 Uiso R
H512 H 0.2558 0.3222 0.2930 0.0811 1.0000 Uiso R

loop_
_atom_site_aniso_label
_atom_site_aniso_U_11
_atom_site_aniso_U_22
_atom_site_aniso_U_33
_atom_site_aniso_U_23
_atom_site_aniso_U_13
_atom_site_aniso_U_12
I1 0.03266(13) 0.02285(12) 0.02332(12) 0.00676(9) 0.01104(9) 0.01405(10)
I2 0.03332(13) 0.03085(13) 0.02419(12) 0.00759(9) 0.00899(9) 0.01792(10)
Fe3 0.0154(2) 0.0171(2) 0.0190(2) 0.00357(17) 0.00344(18) 0.00737(18)
C4 0.0208(17) 0.0268(18) 0.0303(19) -0.0008(15) -0.0073(14) 0.0092(15)
C5 0.0164(16) 0.0241(18) 0.047(2) 0.0006(16) 0.0054(15) 0.0077(14)
C6 0.0223(17) 0.0247(18) 0.036(2) 0.0045(15) 0.0129(15) 0.0046(14)
C7 0.0238(17) 0.0179(16) 0.038(2) 0.0081(14) 0.0080(15) 0.0073(14)
C8 0.0249(17) 0.0220(17) 0.0268(18) -0.0034(14) 0.0012(14) 0.0074(14)
C9 0.0232(16) 0.0219(16) 0.0224(17) 0.0062(13) 0.0116(13) 0.0063(14)
C10 0.0152(14) 0.0185(15) 0.0215(16) 0.0044(12) 0.0064(12) 0.0069(12)
C11 0.0184(16) 0.0216(16) 0.0224(16) 0.0029(13) 0.0009(13) 0.0089(13)
C12 0.0176(16) 0.0232(17) 0.0341(19) 0.0012(14) 0.0007(14) 0.0112(14)
C13 0.0205(17) 0.0292(18) 0.0290(18) -0.0001(14) 0.0093(14) 0.0109(14)
C14 0.0114(14) 0.0183(15) 0.0185(15) 0.0043(12) 0.0003(12) 0.0047(12)
N15 0.0153(12) 0.0172(13) 0.0177(13) 0.0030(10) 0.0018(10) 0.0073(11)
C16 0.0158(15) 0.0223(16) 0.0211(16) 0.0086(13) 0.0091(12) 0.0072(13)
C17 0.0198(15) 0.0181(15) 0.0217(16) 0.0062(12) 0.0078(13) 0.0109(13)
C18 0.0235(16) 0.0209(16) 0.0210(16) 0.0092(13) 0.0096(13) 0.0125(14)
C19 0.0217(16) 0.0182(15) 0.0199(15) 0.0058(12) 0.0058(13) 0.0106(13)
C20 0.0231(17) 0.0244(17) 0.0206(16) 0.0089(13) 0.0054(13) 0.0098(14)
N21 0.0170(13) 0.0193(13) 0.0171(13) 0.0040(10) 0.0019(10) 0.0077(11)
C22 0.0252(17) 0.0208(16) 0.0249(17) 0.0019(13) 0.0036(14) 0.0113(14)
C23 0.0233(16) 0.0172(16) 0.0281(18) 0.0068(13) 0.0049(14) 0.0101(13)
N24 0.0177(13) 0.0187(13) 0.0200(13) 0.0059(11) 0.0053(11) 0.0088(11)
C25 0.0146(14) 0.0187(15) 0.0206(16) 0.0040(12) 0.0009(12) 0.0069(12)
C26 0.0172(15) 0.0210(16) 0.0195(15) 0.0026(12) 0.0001(12) 0.0094(13)
Fe27 0.0175(2) 0.0182(2) 0.0199(2) 0.00408(18) 0.00326(18) 0.00902(19)
C28 0.0327(19) 0.0279(18) 0.0194(16) 0.0063(13) 0.0053(14) 0.0191(16)
C29 0.039(2) 0.0323(19) 0.0200(17) 0.0002(14) -0.0001(15) 0.0248(17)
C30 0.0259(18) 0.0197(17) 0.0341(19) 0.0005(14) -0.0029(15) 0.0106(14)
C31 0.0171(16) 0.0206(17) 0.0344(19) 0.0048(14) 0.0026(14) 0.0075(13)
C32 0.044(2) 0.037(2) 0.029(2) -0.0093(16) -0.0135(17) 0.0284(19)
C33 0.036(2) 0.056(3) 0.0255(19) 0.0176(18) 0.0068(16) 0.026(2)
C34 0.037(2) 0.0291(19) 0.034(2) 0.0081(16) 0.0002(16) 0.0208(17)
C35 0.027(2) 0.050(2) 0.039(2) 0.0110(19) 0.0065(17) 0.0251(19)
C36 0.0209(18) 0.034(2) 0.044(2) 0.0129(17) -0.0032(16) 0.0087(16)
C37 0.0195(15) 0.0229(16) 0.0244(17) 0.0103(13) 0.0104(13) 0.0098(13)
C38 0.0244(16) 0.0201(16) 0.0206(16) 0.0116(13) 0.0093(13) 0.0132(13)
C39 0.0248(17) 0.0238(17) 0.0294(18) 0.0109(14) 0.0134(14) 0.0141(14)
C40 0.036(2) 0.0267(18) 0.0276(18) 0.0075(14) 0.0170(16) 0.0184(16)
C41 0.0332(19) 0.0214(17) 0.0230(17) 0.0051(13) 0.0091(14) 0.0118(15)
C42 0.0239(16) 0.0175(15) 0.0198(16) 0.0071(12) 0.0075(13) 0.0099(13)
C43 0.0231(16) 0.0237(16) 0.0169(15) 0.0072(12) 0.0084(13) 0.0124(14)
C44 0.0224(16) 0.0217(16) 0.0174(15) 0.0081(13) 0.0042(13) 0.0078(13)
N45 0.0161(13) 0.0183(13) 0.0204(14) 0.0046(11) 0.0030(11) 0.0060(11)
C46 0.0205(16) 0.0212(16) 0.0275(17) 0.0044(13) 0.0041(14) 0.0107(13)
C47 0.0185(15) 0.0218(16) 0.0267(17) 0.0048(13) 0.0061(13) 0.0105(13)
C48 0.0281(17) 0.0268(17) 0.0150(15) 0.0040(13) 0.0045(13) 0.0143(15)
C49 0.0317(19) 0.0319(18) 0.0211(17) 0.0114(14) 0.0145(14) 0.0187(16)
C50 0.0215(16) 0.0226(17) 0.0303(18) 0.0094(14) 0.0118(14) 0.0116(14)
O51 0.077(2) 0.0442(18) 0.0425(18) 0.0111(14) 0.0122(17) 0.0344(18)
C52 0.051(3) 0.041(2) 0.066(3) 0.024(2) 0.023(2) 0.024(2)

loop_
_atom_type_symbol
_atom_type_scat_dispersion_real
_atom_type_scat_dispersion_imag
_atom_type_scat_Cromer_Mann_a1
_atom_type_scat_Cromer_Mann_b1
_atom_type_scat_Cromer_Mann_a2
_atom_type_scat_Cromer_Mann_b2
_atom_type_scat_Cromer_Mann_a3
_atom_type_scat_Cromer_Mann_b3
_atom_type_scat_Cromer_Mann_a4
_atom_type_scat_Cromer_Mann_b4
_atom_type_scat_Cromer_Mann_c
_atom_type_scat_source
C 0.0033 0.0016 2.3100 20.8439 1.0200 10.2075 1.5886 0.5687 0.8650 51.6512 0.2156 'International Tables Vol C 4.2.6.8 and 6.1.1.4'
H 0.0000 0.0000 0.4930 10.5109 0.3229 26.1257 0.1402 3.1424 0.0408 57.7998 0.0030 'International Tables Vol C 4.2.6.8 and 6.1.1.4'
N 0.0061 0.0033 12.2126 0.0057 3.1322 9.8933 2.0125 28.9975 1.1663 0.5826 -11.5290 'International Tables Vol C 4.2.6.8 and 6.1.1.4'
Fe 0.3463 0.8444 11.7695 4.7611 7.3573 0.3072 3.5222 15.3535 2.3045 76.8805 1.0369 'International Tables Vol C 4.2.6.8 and 6.1.1.4'
I -0.4742 1.8119 20.1472 4.3470 18.9949 0.3814 7.5138 27.7660 2.2735 66.8776 4.0712 'International Tables Vol C 4.2.6.8 and 6.1.1.4'
O 0.0106 0.0060 3.0485 13.2771 2.2868 5.7011 1.5463 0.3239 0.8670 32.9089 0.2508 'International Tables Vol C 4.2.6.8 and 6.1.1.4'

loop_
_geom_angle_atom_site_label_1
_geom_angle_atom_site_label_2
_geom_angle_atom_site_label_3
_geom_angle
_geom_angle_publ_flag
C4 Fe3 C5 40.52(16) yes
C4 Fe3 C6 68.16(16) yes
C5 Fe3 C6 40.35(16) yes
C4 Fe3 C7 68.37(15) yes
C5 Fe3 C7 67.92(15) yes
C6 Fe3 C7 40.28(15) yes
C4 Fe3 C8 40.91(15) yes
C5 Fe3 C8 68.27(15) yes
C6 Fe3 C8 68.11(15) yes
C7 Fe3 C8 40.58(15) yes
C4 Fe3 C9 104.36(15) yes
C5 Fe3 C9 122.44(15) yes
C6 Fe3 C9 160.41(15) yes
C7 Fe3 C9 155.69(15) yes
C8 Fe3 C9 118.88(15) yes
C4 Fe3 C10 122.47(14) yes
C5 Fe3 C10 109.68(14) yes
C6 Fe3 C10 126.15(14) yes
C7 Fe3 C10 161.71(14) yes
C8 Fe3 C10 157.04(14) yes
C4 Fe3 C11 161.34(14) yes
C5 Fe3 C11 127.20(15) yes
C6 Fe3 C11 111.78(15) yes
C7 Fe3 C11 124.55(14) yes
C8 Fe3 C11 157.63(14) yes
C4 Fe3 C12 155.30(16) yes
C5 Fe3 C12 162.73(16) yes
C6 Fe3 C12 125.73(15) yes
C7 Fe3 C12 107.87(14) yes
C8 Fe3 C12 120.24(15) yes
C4 Fe3 C13 119.19(16) yes
C5 Fe3 C13 156.68(16) yes
C6 Fe3 C13 158.66(15) yes
C7 Fe3 C13 120.85(15) yes
C8 Fe3 C13 103.55(15) yes
C9 Fe3 C10 41.44(13) yes
C9 Fe3 C11 69.24(14) yes
C10 Fe3 C11 41.35(13) yes
C9 Fe3 C12 68.55(15) yes
C10 Fe3 C12 68.72(13) yes
C11 Fe3 C12 40.28(14) yes
C9 Fe3 C13 40.89(14) yes
C10 Fe3 C13 68.92(13) yes
C11 Fe3 C13 68.12(14) yes
C12 Fe3 C13 40.17(15) yes
Fe3 C4 C5 70.6(2) yes
Fe3 C4 C8 70.1(2) yes
C5 C4 C8 108.2(3) yes
Fe3 C4 H41 123.5 no
C5 C4 H41 124.5 no
C8 C4 H41 127.2 no
C4 C5 Fe3 68.9(2) yes
C4 C5 C6 108.1(3) yes
Fe3 C5 C6 70.2(2) yes
C4 C5 H51 125.2 no
Fe3 C5 H51 126.1 no
C6 C5 H51 126.8 no
C5 C6 Fe3 69.5(2) yes
C5 C6 C7 108.1(3) yes
Fe3 C6 C7 69.8(2) yes
C5 C6 H61 125.6 no
Fe3 C6 H61 127.7 no
C7 C6 H61 126.3 no
C6 C7 Fe3 69.9(2) yes
C6 C7 C8 108.0(3) yes
Fe3 C7 C8 69.1(2) yes
C6 C7 H71 125.1 no
Fe3 C7 H71 122.9 no
C8 C7 H71 126.7 no
C4 C8 C7 107.7(3) yes
C4 C8 Fe3 69.01(19) yes
C7 C8 Fe3 70.3(2) yes
C4 C8 H81 126.4 no
C7 C8 H81 125.9 no
Fe3 C8 H81 128.4 no
Fe3 C9 C10 69.09(18) yes
Fe3 C9 C13 69.72(19) yes
C10 C9 C13 107.2(3) yes
Fe3 C9 H91 123.6 no
C10 C9 H91 126.3 no
C13 C9 H91 126.4 no
C9 C10 Fe3 69.47(18) yes
C9 C10 C11 107.4(3) yes
Fe3 C10 C11 70.06(18) yes
C9 C10 C14 127.4(3) yes
Fe3 C10 C14 128.2(2) yes
C11 C10 C14 125.1(3) yes
C10 C11 Fe3 68.59(18) yes
C10 C11 C12 107.8(3) yes
Fe3 C11 C12 70.05(19) yes
C10 C11 H111 125.4 no
Fe3 C11 H111 125.5 no
C12 C11 H111 126.8 no
C11 C12 Fe3 69.67(19) yes
C11 C12 C13 108.6(3) yes
Fe3 C12 C13 69.34(19) yes
C11 C12 H121 125.6 no
Fe3 C12 H121 126.8 no
C13 C12 H121 125.8 no
C9 C13 C12 109.0(3) yes
C9 C13 Fe3 69.39(19) yes
C12 C13 Fe3 70.5(2) yes
C9 C13 H131 125.8 no
C12 C13 H131 125.2 no
Fe3 C13 H131 126.7 no
C10 C14 N15 127.6(3) yes
C10 C14 N45 126.3(3) yes
N15 C14 N45 105.9(3) yes
C14 N15 C16 128.0(3) yes
C14 N15 C47 109.8(3) yes
C16 N15 C47 122.2(3) yes
N15 C16 C17 111.7(3) yes
N15 C16 H161 108.7 no
C17 C16 H161 111.0 no
N15 C16 H162 109.0 no
C17 C16 H162 108.3 no
H161 C16 H162 108.1 no
C16 C17 C18 121.4(3) yes
C16 C17 C50 119.5(3) yes
C18 C17 C50 119.1(3) yes
C17 C18 C19 121.2(3) yes
C17 C18 H181 119.0 no
C19 C18 H181 119.9 no
C18 C19 C20 122.2(3) yes
C18 C19 C48 119.5(3) yes
C20 C19 C48 118.2(3) yes
C19 C20 N21 113.1(3) yes
C19 C20 H201 108.8 no
N21 C20 H201 107.8 no
C19 C20 H202 109.6 no
N21 C20 H202 106.3 no
H201 C20 H202 111.2 no
C20 N21 C22 122.1(3) yes
C20 N21 C25 127.8(3) yes
C22 N21 C25 109.8(3) yes
N21 C22 C23 107.2(3) yes
N21 C22 H221 125.5 no
C23 C22 H221 127.2 no
C22 C23 N24 107.2(3) yes
C22 C23 H231 128.2 no
N24 C23 H231 124.6 no
C23 N24 C25 109.7(3) yes
C23 N24 C37 121.5(3) yes
C25 N24 C37 128.8(3) yes
N24 C25 N21 106.1(3) yes
N24 C25 C26 126.9(3) yes
N21 C25 C26 126.8(3) yes
C25 C26 Fe27 130.4(2) yes
C25 C26 C28 126.7(3) yes
Fe27 C26 C28 68.86(18) yes
C25 C26 C31 125.9(3) yes
Fe27 C26 C31 69.35(18) yes
C28 C26 C31 107.2(3) yes
C26 Fe27 C28 40.99(13) yes
C26 Fe27 C29 68.53(14) yes
C28 Fe27 C29 40.90(14) yes
C26 Fe27 C30 68.58(13) yes
C28 Fe27 C30 68.55(15) yes
C29 Fe27 C30 40.18(16) yes
C26 Fe27 C31 41.19(13) yes
C28 Fe27 C31 68.99(15) yes
C29 Fe27 C31 68.07(15) yes
C30 Fe27 C31 40.42(14) yes
C26 Fe27 C32 114.08(14) yes
C28 Fe27 C32 128.81(16) yes
C29 Fe27 C32 161.73(18) yes
C30 Fe27 C32 158.02(18) yes
C31 Fe27 C32 126.66(17) yes
C26 Fe27 C33 134.49(15) yes
C28 Fe27 C33 168.62(16) yes
C29 Fe27 C33 150.21(16) yes
C30 Fe27 C33 121.56(17) yes
C31 Fe27 C33 114.58(16) yes
C26 Fe27 C34 169.32(15) yes
C28 Fe27 C34 146.88(15) yes
C29 Fe27 C34 113.63(15) yes
C30 Fe27 C34 105.91(15) yes
C31 Fe27 C34 128.85(15) yes
C26 Fe27 C35 150.58(16) yes
C28 Fe27 C35 113.27(16) yes
C29 Fe27 C35 100.98(16) yes
C30 Fe27 C35 121.73(17) yes
C31 Fe27 C35 161.35(16) yes
C26 Fe27 C36 120.25(15) yes
C28 Fe27 C36 104.61(16) yes
C29 Fe27 C36 121.74(17) yes
C30 Fe27 C36 158.75(17) yes
C31 Fe27 C36 157.84(16) yes
C32 Fe27 C33 40.04(18) yes
C32 Fe27 C34 67.43(16) yes
C33 Fe27 C34 39.84(16) yes
C32 Fe27 C35 67.58(17) yes
C33 Fe27 C35 67.12(17) yes
C34 Fe27 C35 40.09(17) yes
C32 Fe27 C36 40.44(18) yes
C33 Fe27 C36 67.85(17) yes
C34 Fe27 C36 68.24(16) yes
C35 Fe27 C36 40.81(17) yes
C26 C28 Fe27 70.15(19) yes
C26 C28 C29 107.7(3) yes
Fe27 C28 C29 69.8(2) yes
C26 C28 H281 126.1 no
Fe27 C28 H281 125.9 no
C29 C28 H281 126.2 no
C28 C29 Fe27 69.28(19) yes
C28 C29 C30 108.9(3) yes
Fe27 C29 C30 70.4(2) yes
C28 C29 H291 128.3 no
Fe27 C29 H291 124.3 no
C30 C29 H291 122.8 no
C29 C30 Fe27 69.4(2) yes
C29 C30 C31 108.3(3) yes
Fe27 C30 C31 69.6(2) yes
C29 C30 H301 125.8 no
Fe27 C30 H301 124.5 no
C31 C30 H301 125.8 no
C26 C31 C30 107.9(3) yes
C26 C31 Fe27 69.46(18) yes
C30 C31 Fe27 70.0(2) yes
C26 C31 H311 126.7 no
C30 C31 H311 125.2 no
Fe27 C31 H311 129.3 no
Fe27 C32 C33 71.1(2) yes
Fe27 C32 C36 69.1(2) yes
C33 C32 C36 108.7(4) yes
Fe27 C32 H321 123.2 no
C33 C32 H321 126.4 no
C36 C32 H321 124.8 no
Fe27 C33 C32 68.8(2) yes
Fe27 C33 C34 69.3(2) yes
C32 C33 C34 107.7(4) yes
Fe27 C33 H331 122.2 no
C32 C33 H331 126.6 no
C34 C33 H331 125.4 no
C33 C34 Fe27 70.8(2) yes
C33 C34 C35 107.8(4) yes
Fe27 C34 C35 68.8(2) yes
C33 C34 H341 129.0 no
Fe27 C34 H341 124.5 no
C35 C34 H341 123.2 no
C34 C35 Fe27 71.1(2) yes
C34 C35 C36 109.0(4) yes
Fe27 C35 C36 69.6(2) yes
C34 C35 H351 124.5 no
Fe27 C35 H351 123.7 no
C36 C35 H351 126.4 no
C35 C36 C32 106.8(4) yes
C35 C36 Fe27 69.6(2) yes
C32 C36 Fe27 70.5(2) yes
C35 C36 H361 125.7 no
C32 C36 H361 127.4 no
Fe27 C36 H361 124.0 no
N24 C37 C38 113.1(3) yes
N24 C37 H371 107.4 no
C38 C37 H371 105.2 no
N24 C37 H372 109.9 no
C38 C37 H372 109.9 no
H371 C37 H372 111.3 no
C37 C38 C39 119.1(3) yes
C37 C38 C43 121.6(3) yes
C39 C38 C43 119.2(3) yes
C38 C39 C40 120.2(3) yes
C38 C39 H391 117.6 no
C40 C39 H391 122.2 no
C39 C40 C41 120.1(3) yes
C39 C40 H401 119.4 no
C41 C40 H401 120.6 no
C40 C41 C42 120.6(3) yes
C40 C41 H411 119.6 no
C42 C41 H411 119.9 no
C41 C42 C43 119.0(3) yes
C41 C42 C44 119.5(3) yes
C43 C42 C44 121.4(3) yes
C38 C43 C42 121.0(3) yes
C38 C43 H431 119.4 no
C42 C43 H431 119.6 no
C42 C44 N45 113.0(3) yes
C42 C44 H441 108.9 no
N45 C44 H441 106.1 no
C42 C44 H442 110.4 no
N45 C44 H442 109.1 no
H441 C44 H442 109.2 no
C44 N45 C14 127.7(3) yes
C44 N45 C46 122.8(3) yes
C14 N45 C46 109.5(3) yes
N45 C46 C47 107.1(3) yes
N45 C46 H461 125.4 no
C47 C46 H461 127.5 no
N15 C47 C46 107.6(3) yes
N15 C47 H471 124.3 no
C46 C47 H471 128.0 no
C19 C48 C49 119.8(3) yes
C19 C48 H481 120.0 no
C49 C48 H481 120.1 no
C48 C49 C50 120.1(3) yes
C48 C49 H491 121.3 no
C50 C49 H491 118.6 no
C17 C50 C49 120.3(3) yes
C17 C50 H501 120.8 no
C49 C50 H501 118.8 no
C52 O51 H512 100.8 no
O51 C52 H522 107.0 no
O51 C52 H521 106.6 no
H522 C52 H521 110.8 no
O51 C52 H523 108.7 no
H522 C52 H523 111.7 no
H521 C52 H523 111.7 no

loop_
_geom_bond_atom_site_label_1
_geom_bond_atom_site_label_2
_geom_bond_distance
_geom_bond_publ_flag
Fe3 C4 2.032(3) yes
Fe3 C5 2.055(4) yes
Fe3 C6 2.065(4) yes
Fe3 C7 2.063(3) yes
Fe3 C8 2.046(3) yes
Fe3 C9 2.042(3) yes
Fe3 C10 2.037(3) yes
Fe3 C11 2.057(3) yes
Fe3 C12 2.062(3) yes
Fe3 C13 2.047(3) yes
C4 C5 1.416(6) yes
C4 C8 1.425(5) yes
C4 H41 0.981 no
C5 C6 1.421(6) yes
C5 H51 0.992 no
C6 C7 1.421(5) yes
C6 H61 1.007 no
C7 C8 1.425(5) yes
C7 H71 0.977 no
C8 H81 0.997 no
C9 C10 1.443(5) yes
C9 C13 1.428(5) yes
C9 H91 0.978 no
C10 C11 1.446(5) yes
C10 C14 1.450(5) yes
C11 C12 1.418(5) yes
C11 H111 0.996 no
C12 C13 1.411(5) yes
C12 H121 0.988 no
C13 H131 0.986 no
C14 N15 1.351(4) yes
C14 N45 1.355(4) yes
N15 C16 1.471(4) yes
N15 C47 1.376(4) yes
C16 C17 1.514(4) yes
C16 H161 0.957 no
C16 H162 0.979 no
C17 C18 1.392(5) yes
C17 C50 1.390(5) yes
C18 C19 1.384(5) yes
C18 H181 0.913 no
C19 C20 1.515(5) yes
C19 C48 1.392(5) yes
C20 N21 1.469(4) yes
C20 H201 0.964 no
C20 H202 0.963 no
N21 C22 1.381(4) yes
N21 C25 1.350(4) yes
C22 C23 1.343(5) yes
C22 H221 0.908 no
C23 N24 1.381(4) yes
C23 H231 0.938 no
N24 C25 1.354(4) yes
N24 C37 1.479(4) yes
C25 C26 1.457(5) yes
C26 Fe27 2.053(3) yes
C26 C28 1.431(5) yes
C26 C31 1.443(5) yes
Fe27 C28 2.035(3) yes
Fe27 C29 2.043(3) yes
Fe27 C30 2.056(4) yes
Fe27 C31 2.051(3) yes
Fe27 C32 2.049(4) yes
Fe27 C33 2.079(4) yes
Fe27 C34 2.060(4) yes
Fe27 C35 2.031(4) yes
Fe27 C36 2.030(4) yes
C28 C29 1.425(5) yes
C28 H281 0.995 no
C29 C30 1.408(6) yes
C29 H291 0.980 no
C30 C31 1.419(5) yes
C30 H301 0.987 no
C31 H311 0.983 no
C32 C33 1.414(6) yes
C32 C36 1.410(6) yes
C32 H321 0.960 no
C33 C34 1.410(6) yes
C33 H331 0.966 no
C34 C35 1.402(6) yes
C34 H341 0.987 no
C35 C36 1.416(6) yes
C35 H351 0.970 no
C36 H361 0.984 no
C37 C38 1.511(5) yes
C37 H371 0.973 no
C37 H372 0.981 no
C38 C39 1.397(5) yes
C38 C43 1.394(5) yes
C39 C40 1.383(5) yes
C39 H391 0.929 no
C40 C41 1.388(5) yes
C40 H401 0.945 no
C41 C42 1.392(5) yes
C41 H411 0.962 no
C42 C43 1.389(5) yes
C42 C44 1.515(5) yes
C43 H431 0.922 no
C44 N45 1.470(4) yes
C44 H441 0.976 no
C44 H442 0.963 no
N45 C46 1.385(4) yes
C46 C47 1.337(5) yes
C46 H461 0.932 no
C47 H471 0.936 no
C48 C49 1.395(5) yes
C48 H481 0.945 no
C49 C50 1.388(5) yes
C49 H491 0.938 no
C50 H501 0.920 no
O51 C52 1.411(6) yes
O51 H512 0.874 no
C52 H522 0.976 no
C52 H521 0.977 no
C52 H523 0.985 no

loop_
_geom_hbond_atom_site_label_D
_geom_hbond_atom_site_label_H
_geom_hbond_atom_site_label_A
_geom_hbond_site_symmetry_A
_geom_hbond_angle_DHA
_geom_hbond_distance_DH
_geom_hbond_distance_HA
_geom_hbond_distance_DA
_geom_hbond_publ_flag
C11 H111 O51 . 135 1.00 2.44 3.225(6) yes
C16 H162 C11 . 125 0.98 2.52 3.182(6) yes
C33 H331 O51 2_666 167 0.97 2.44 3.387(6) yes
